data_7104341
loop_
_publ_author_name
'Li, Gao'
'Zhu, Chengfeng'
'Xi, Xiaobing'
'Cui, Yong'

_publ_section_title
;
 Selective binding and removal of organic molecules in a flexible
 polymeric material with stretchable metallosalen chains.
;
_journal_issue 16
_journal_name_full 'Chemical communications (Cambridge, England)'
_journal_page_first 2118
_journal_page_last 2120
_journal_paper_doi 10.1039/b901574d
_journal_volume 34
_journal_year 2009
_chemical_formula_sum 'C91 H92 N8 O4 Zn2'
_chemical_formula_weight 1492.47
_chemical_name_systematic
;
?
;
_space_group_IT_number 5
_symmetry_cell_setting monoclinic
_symmetry_space_group_name_Hall 'C 2y'
_symmetry_space_group_name_H-M 'C 1 2 1'
_atom_sites_solution_hydrogens geom
_atom_sites_solution_primary direct
_atom_sites_solution_secondary difmap
_audit_creation_method SHELXL-97
_cell_angle_alpha 90.00
_cell_angle_beta 103.236(2)
_cell_angle_gamma 90.00
_cell_formula_units_Z 4
_cell_length_a 15.5160(14)
_cell_length_b 28.981(3)
_cell_length_c 19.4548(18)
_cell_measurement_reflns_used 22174
_cell_measurement_temperature 273(2)
_cell_measurement_theta_max 25.0
_cell_measurement_theta_min 2.03
_cell_volume 8515.9(13)
_computing_cell_refinement 'SAINT (Bruker, 1999)'
_computing_data_collection 'SMART (Bruker, 1997)'
_computing_data_reduction SAINT
_computing_molecular_graphics 'SHELXTL-PLUS (Sheldrick, 1990)'
_computing_publication_material SHELXL-97
_computing_structure_refinement 'SHELXL-97 (Sheldrick, 1997)'
_computing_structure_solution 'SHELXS-97 (Sheldrick, 1990)'
_diffrn_ambient_temperature 293(2)
_diffrn_measured_fraction_theta_full 0.997
_diffrn_measured_fraction_theta_max 0.997
_diffrn_radiation_monochromator graphite
_diffrn_radiation_source 'fine-focus sealed tube'
_diffrn_radiation_type MoK\a
_diffrn_radiation_wavelength 0.71073
_diffrn_reflns_av_R_equivalents 0.0499
_diffrn_reflns_av_sigmaI/netI 0.1107
_diffrn_reflns_limit_h_max 18
_diffrn_reflns_limit_h_min -18
_diffrn_reflns_limit_k_max 34
_diffrn_reflns_limit_k_min -31
_diffrn_reflns_limit_l_max 23
_diffrn_reflns_limit_l_min -14
_diffrn_reflns_number 22174
_diffrn_reflns_theta_full 25.00
_diffrn_reflns_theta_max 25.00
_diffrn_reflns_theta_min 2.03
_exptl_absorpt_coefficient_mu 0.616
_exptl_absorpt_correction_T_max 0.561
_exptl_absorpt_correction_T_min 0.420
_exptl_absorpt_correction_type multi-scan
_exptl_absorpt_process_details 'SADABS (Sheldrick, 1996)'
_exptl_crystal_colour 'Pale yellow'
_exptl_crystal_density_diffrn 1.164
_exptl_crystal_density_method 'not measured'
_exptl_crystal_description Block
_exptl_crystal_F_000 3144
_exptl_crystal_size_max 0.15
_exptl_crystal_size_mid 0.12
_exptl_crystal_size_min 0.1
_refine_diff_density_max 0.491
_refine_diff_density_min -0.347
_refine_diff_density_rms 0.066
_refine_ls_abs_structure_details 'Flack H D (1983), Acta Cryst. A39, 876-881'
_refine_ls_abs_structure_Flack 0.01(2)
_refine_ls_extinction_method none
_refine_ls_goodness_of_fit_ref 1.065
_refine_ls_hydrogen_treatment constr
_refine_ls_matrix_type full
_refine_ls_number_parameters 797
_refine_ls_number_reflns 13580
_refine_ls_number_restraints 9
_refine_ls_restrained_S_all 1.070
_refine_ls_R_factor_all 0.1386
_refine_ls_R_factor_gt 0.0719
_refine_ls_shift/su_max 0.000
_refine_ls_shift/su_mean 0.000
_refine_ls_structure_factor_coef Fsqd
_refine_ls_weighting_details 'calc w=1/[\s^2^(Fo^2^)+(0.0795P)^2^+0.3177P] where P=(Fo^2^+2Fc^2^)/3'
_refine_ls_weighting_scheme calc
_refine_ls_wR_factor_gt 0.1587
_refine_ls_wR_factor_ref 0.1951
_reflns_number_gt 7563
_reflns_number_total 13580
_reflns_threshold_expression >2sigma(I)
_cod_data_source_file b901574d.txt
_cod_data_source_block 1a.Toluene
_cod_depositor_comments
;
The following automatic conversions were performed:
'_symmetry_cell_setting' value 'Monoclinic' changed to 'monoclinic'
according to '/home/saulius/struct/CIF-dictionaries/cif_core.dic'
dictionary named 'cif_core.dic' version 2.4.1 from
2010-06-29.

'_exptl_absorpt_correction_type' value 'Multi-scan' changed
to 'multi-scan' according to
'/home/saulius/struct/CIF-dictionaries/cif_core.dic' dictionary named
'cif_core.dic' version 2.4.1 from 2010-06-29.

Automatic conversion script
Id: cif_fix_enum 1527 2010-12-29 10:47:43Z saulius 
;
_cod_original_sg_symbol_H-M C2
_cod_database_code 7104341

loop_
_symmetry_equiv_pos_as_xyz
'x, y, z'
'-x, y, -z'
'x+1/2, y+1/2, z'
'-x+1/2, y+1/2, -z'

loop_
_atom_site_label
_atom_site_type_symbol
_atom_site_fract_x
_atom_site_fract_y
_atom_site_fract_z
_atom_site_U_iso_or_equiv
_atom_site_adp_type
_atom_site_occupancy
_atom_site_symmetry_multiplicity
_atom_site_calc_flag
_atom_site_refinement_flags
_atom_site_disorder_assembly
_atom_site_disorder_group
Zn1 Zn 0.85334(6) 0.33464(3) 0.19103(6) 0.0475(3) Uani 1 1 d . . .
Zn2 Zn 0.84440(6) -0.03779(3) 0.69008(5) 0.0455(3) Uani 1 1 d . . .
N3 N 0.7480(4) 0.3126(2) 0.2341(4) 0.0441(19) Uani 1 1 d D . .
N4 N 0.7479(5) 0.3739(3) 0.1333(4) 0.0455(19) Uani 1 1 d . . .
N6 N 0.7361(5) -0.0068(2) 0.7191(4) 0.050(2) Uani 1 1 d D . .
N7 N 0.7442(5) -0.0840(2) 0.6486(4) 0.052(2) Uani 1 1 d D . .
O1 O 0.9337(4) 0.3822(2) 0.1699(4) 0.0603(19) Uani 1 1 d . . .
O2 O 0.9331(4) 0.3095(2) 0.2789(4) 0.0619(19) Uani 1 1 d . . .
O3 O 0.9197(4) -0.0160(2) 0.7805(4) 0.0576(19) Uani 1 1 d . . .
O4 O 0.9303(4) -0.0805(2) 0.6639(4) 0.061(2) Uani 1 1 d . . .
N1 N 0.8587(4) 0.01263(19) 0.6141(4) 0.063(3) Uani 1 1 d G . .
C1 C 0.8517(6) 0.00216(19) 0.5433(4) 0.115(5) Uani 1 1 d G . .
H1A H 0.8423 -0.0282 0.5277 0.138 Uiso 1 1 calc R . .
C2 C 0.8587(6) 0.0370(3) 0.4958(3) 0.125(6) Uani 1 1 d G . .
H2A H 0.8541 0.0300 0.4484 0.150 Uiso 1 1 calc R . .
C3 C 0.8727(6) 0.0823(2) 0.5191(4) 0.065(3) Uani 1 1 d G . .
C4 C 0.8797(6) 0.09279(17) 0.5899(4) 0.130(6) Uani 1 1 d G . .
H4A H 0.8891 0.1231 0.6054 0.156 Uiso 1 1 calc R . .
C5 C 0.8727(6) 0.0579(2) 0.6374(3) 0.127(6) Uani 1 1 d G . .
H5A H 0.8773 0.0650 0.6847 0.152 Uiso 1 1 calc R . .
C6 C 0.8791(7) 0.1202(4) 0.4701(7) 0.072(4) Uani 1 1 d . . .
C7 C 0.8839(7) 0.1535(5) 0.4357(7) 0.070(3) Uani 1 1 d . . .
C8 C 0.8971(4) 0.19450(18) 0.3938(4) 0.061(3) Uani 1 1 d G . .
C9 C 0.9820(4) 0.2108(2) 0.3963(3) 0.057(3) Uani 1 1 d G . .
H9A H 1.0308 0.1955 0.4233 0.068 Uiso 1 1 calc R . .
C10 C 0.9940(3) 0.2500(2) 0.3584(4) 0.052(3) Uani 1 1 d G . .
C11 C 0.9210(4) 0.27290(18) 0.3180(3) 0.054(3) Uani 1 1 d G . .
C12 C 0.8361(3) 0.2566(2) 0.3155(4) 0.051(3) Uani 1 1 d G . .
C13 C 0.8241(3) 0.2174(2) 0.3534(4) 0.063(3) Uani 1 1 d G . .
H13A H 0.7673 0.2065 0.3518 0.076 Uiso 1 1 calc R . .
C14 C 1.0907(6) 0.2678(4) 0.3644(7) 0.072(3) Uani 1 1 d . . .
C15 C 1.1124(8) 0.2698(5) 0.2928(8) 0.103(4) Uani 1 1 d . . .
H15A H 1.0700 0.2890 0.2620 0.154 Uiso 1 1 calc R . .
H15B H 1.1104 0.2393 0.2734 0.154 Uiso 1 1 calc R . .
H15C H 1.1707 0.2824 0.2974 0.154 Uiso 1 1 calc R . .
C16 C 1.0948(8) 0.3168(4) 0.3976(9) 0.122(6) Uani 1 1 d . . .
H16A H 1.0539 0.3368 0.3668 0.182 Uiso 1 1 calc R . .
H16B H 1.1537 0.3289 0.4039 0.182 Uiso 1 1 calc R . .
H16C H 1.0793 0.3150 0.4425 0.182 Uiso 1 1 calc R . .
C17 C 1.1600(8) 0.2387(4) 0.4176(10) 0.148(7) Uani 1 1 d . . .
H17A H 1.1621 0.2080 0.3994 0.221 Uiso 1 1 calc R . .
H17B H 1.1432 0.2373 0.4621 0.221 Uiso 1 1 calc R . .
H17C H 1.2173 0.2527 0.4240 0.221 Uiso 1 1 calc R . .
C18 C 0.7552(6) 0.2787(3) 0.2778(5) 0.052(3) Uani 1 1 d D . .
H18A H 0.7026 0.2670 0.2860 0.062 Uiso 1 1 calc R . .
C19 C 0.6617(5) 0.3334(3) 0.2036(5) 0.053(2) Uani 1 1 d . . .
H19A H 0.6578 0.3609 0.2320 0.064 Uiso 1 1 calc R . .
C20 C 0.5800(5) 0.3053(3) 0.2041(6) 0.053(2) Uani 1 1 d . . .
H20A H 0.5790 0.2976 0.2524 0.064 Uiso 1 1 calc R . .
H20B H 0.5822 0.2767 0.1787 0.064 Uiso 1 1 calc R . .
C21 C 0.4952(5) 0.3317(4) 0.1699(5) 0.074(3) Uani 1 1 d . . .
H21A H 0.4444 0.3117 0.1674 0.089 Uiso 1 1 calc R . .
H21B H 0.4888 0.3580 0.1990 0.089 Uiso 1 1 calc R . .
C22 C 0.4970(6) 0.3483(4) 0.0955(6) 0.077(3) Uani 1 1 d D . .
H22A H 0.4447 0.3667 0.0768 0.092 Uiso 1 1 calc R . .
H22B H 0.4961 0.3219 0.0647 0.092 Uiso 1 1 calc R . .
C23 C 0.5816(5) 0.3777(3) 0.0967(6) 0.059(3) Uani 1 1 d D . .
H23A H 0.5832 0.3865 0.0489 0.071 Uiso 1 1 calc R . .
H23B H 0.5797 0.4056 0.1238 0.071 Uiso 1 1 calc R . .
C24 C 0.6625(5) 0.3511(3) 0.1287(4) 0.047(2) Uani 1 1 d . . .
H24A H 0.6621 0.3237 0.0991 0.056 Uiso 1 1 calc R . .
C25 C 0.7543(6) 0.4153(3) 0.1108(6) 0.057(3) Uani 1 1 d . . .
H25A H 0.7017 0.4309 0.0925 0.069 Uiso 1 1 calc R . .
C26 C 0.8359(3) 0.43984(19) 0.1114(4) 0.045(3) Uani 1 1 d G . .
C27 C 0.9201(4) 0.42098(16) 0.1331(3) 0.046(2) Uani 1 1 d G . .
C28 C 0.9933(3) 0.4453(2) 0.1228(4) 0.056(3) Uani 1 1 d G . .
C29 C 0.9824(3) 0.4884(2) 0.0908(4) 0.068(3) Uani 1 1 d G . .
H29A H 1.0314 0.5046 0.0839 0.082 Uiso 1 1 calc R . .
C30 C 0.8982(4) 0.50726(17) 0.0690(4) 0.058(3) Uani 1 1 d G . .
C31 C 0.8249(3) 0.4830(2) 0.0794(4) 0.059(3) Uani 1 1 d G . .
H31A H 0.7685 0.4956 0.0648 0.071 Uiso 1 1 calc R . .
C32 C 1.0876(7) 0.4254(4) 0.1438(7) 0.070(3) Uani 1 1 d . . .
C33 C 1.1568(6) 0.4564(5) 0.1242(7) 0.113(5) Uani 1 1 d . . .
H33A H 1.1431 0.4610 0.0740 0.169 Uiso 1 1 calc R . .
H33B H 1.2140 0.4422 0.1388 0.169 Uiso 1 1 calc R . .
H33C H 1.1572 0.4856 0.1475 0.169 Uiso 1 1 calc R . .
C34 C 1.1163(8) 0.4162(5) 0.2227(7) 0.098(4) Uani 1 1 d . . .
H34A H 1.0756 0.3950 0.2364 0.148 Uiso 1 1 calc R . .
H34B H 1.1166 0.4446 0.2481 0.148 Uiso 1 1 calc R . .
H34C H 1.1746 0.4031 0.2336 0.148 Uiso 1 1 calc R . .
C35 C 1.0884(8) 0.3813(5) 0.1019(8) 0.122(6) Uani 1 1 d . . .
H35A H 1.0466 0.3598 0.1133 0.183 Uiso 1 1 calc R . .
H35B H 1.1466 0.3680 0.1137 0.183 Uiso 1 1 calc R . .
H35C H 1.0725 0.3881 0.0524 0.183 Uiso 1 1 calc R . .
C36 C 0.8861(7) 0.5530(4) 0.0359(7) 0.068(3) Uani 1 1 d . . .
C37 C 0.8775(7) 0.5901(4) 0.0094(8) 0.081(4) Uani 1 1 d . . .
C38 C 0.8697(7) 0.6355(3) -0.0200(7) 0.088(4) Uani 1 1 d G . .
C39 C 0.8928(8) 0.6743(4) 0.0223(6) 0.175(8) Uani 1 1 d G . .
H39A H 0.9132 0.6710 0.0709 0.210 Uiso 1 1 calc R . .
C40 C 0.8853(8) 0.7180(3) -0.0080(8) 0.211(11) Uani 1 1 d G . .
H40A H 0.9007 0.7439 0.0203 0.253 Uiso 1 1 calc R . .
N2 N 0.8548(7) 0.7229(3) -0.0805(9) 0.176(8) Uani 1 1 d G . .
C41 C 0.8318(8) 0.6841(5) -0.1228(6) 0.226(12) Uani 1 1 d G . .
H41A H 0.8114 0.6874 -0.1714 0.271 Uiso 1 1 calc R . .
C42 C 0.8392(8) 0.6405(4) -0.0925(6) 0.176(9) Uani 1 1 d G . .
H42A H 0.8238 0.6145 -0.1208 0.211 Uiso 1 1 calc R . .
N5 N 0.8673(4) 0.2825(2) 1.1185(4) 0.054(2) Uani 1 1 d G . .
C43 C 0.8400(5) 0.29012(19) 1.0462(4) 0.093(4) Uani 1 1 d G . .
H43A H 0.8184 0.3189 1.0293 0.112 Uiso 1 1 calc R . .
C44 C 0.8451(6) 0.2547(3) 0.9991(3) 0.114(5) Uani 1 1 d G . .
H44A H 0.8268 0.2598 0.9507 0.137 Uiso 1 1 calc R . .
C45 C 0.8774(5) 0.2117(2) 1.0243(4) 0.066(3) Uani 1 1 d G . .
C46 C 0.9047(6) 0.20413(19) 1.0966(5) 0.125(6) Uani 1 1 d G . .
H46A H 0.9263 0.1754 1.1134 0.150 Uiso 1 1 calc R . .
C47 C 0.8996(5) 0.2395(3) 1.1436(3) 0.110(5) Uani 1 1 d G . .
H47A H 0.9179 0.2345 1.1920 0.132 Uiso 1 1 calc R . .
C48 C 0.8775(7) 0.1737(4) 0.9735(6) 0.063(3) Uani 1 1 d . . .
C49 C 0.8804(7) 0.1413(3) 0.9392(6) 0.064(3) Uani 1 1 d . . .
C50 C 0.8890(4) 0.09881(18) 0.8983(3) 0.057(3) Uani 1 1 d G . .
C51 C 0.9725(4) 0.0801(2) 0.9023(3) 0.061(3) Uani 1 1 d G . .
H51A H 1.0220 0.0936 0.9313 0.073 Uiso 1 1 calc R . .
C52 C 0.9818(3) 0.0411(2) 0.8630(4) 0.053(3) Uani 1 1 d G . .
C53 C 0.9077(4) 0.02093(17) 0.8196(3) 0.050(3) Uani 1 1 d G . .
C54 C 0.8243(3) 0.0397(2) 0.8156(3) 0.050(3) Uani 1 1 d G . .
C55 C 0.8149(3) 0.0786(2) 0.8550(4) 0.060(3) Uani 1 1 d G . .
H55A H 0.7590 0.0911 0.8523 0.072 Uiso 1 1 calc R . .
C56 C 1.0774(6) 0.0224(3) 0.8685(6) 0.059(3) Uani 1 1 d . . .
C57 C 1.0981(7) 0.0228(5) 0.7951(7) 0.088(4) Uani 1 1 d . . .
H57A H 1.1567 0.0111 0.7983 0.133 Uiso 1 1 calc R . .
H57B H 1.0944 0.0539 0.7774 0.133 Uiso 1 1 calc R . .
H57C H 1.0560 0.0038 0.7636 0.133 Uiso 1 1 calc R . .
C58 C 1.1495(7) 0.0511(4) 0.9188(7) 0.087(4) Uani 1 1 d . . .
H58A H 1.1385 0.0509 0.9654 0.130 Uiso 1 1 calc R . .
H58B H 1.1481 0.0823 0.9020 0.130 Uiso 1 1 calc R . .
H58C H 1.2067 0.0379 0.9203 0.130 Uiso 1 1 calc R . .
C59 C 1.0850(7) -0.0275(3) 0.8958(7) 0.083(4) Uani 1 1 d . . .
H59A H 1.0728 -0.0284 0.9420 0.125 Uiso 1 1 calc R . .
H59B H 1.1438 -0.0388 0.8983 0.125 Uiso 1 1 calc R . .
H59C H 1.0431 -0.0466 0.8643 0.125 Uiso 1 1 calc R . .
C60 C 0.7412(6) 0.0233(3) 0.7684(5) 0.055(3) Uani 1 1 d D . .
H60A H 0.6884 0.0358 0.7749 0.067 Uiso 1 1 calc R . .
C61 C 0.6529(5) -0.0198(3) 0.6724(5) 0.045(2) Uani 1 1 d . . .
H61A H 0.6541 -0.0061 0.6265 0.054 Uiso 1 1 calc R . .
C62 C 0.5681(6) -0.0044(4) 0.6878(6) 0.062(3) Uani 1 1 d . . .
H62A H 0.5681 0.0289 0.6919 0.074 Uiso 1 1 calc R . .
H62B H 0.5623 -0.0174 0.7324 0.074 Uiso 1 1 calc R . .
C63 C 0.4919(6) -0.0193(3) 0.6307(6) 0.075(3) Uani 1 1 d . . .
H63A H 0.4947 -0.0035 0.5873 0.090 Uiso 1 1 calc R . .
H63B H 0.4373 -0.0102 0.6432 0.090 Uiso 1 1 calc R . .
C64 C 0.4905(6) -0.0707(4) 0.6183(6) 0.076(3) Uani 1 1 d . . .
H64A H 0.4811 -0.0865 0.6600 0.091 Uiso 1 1 calc R . .
H64B H 0.4415 -0.0783 0.5792 0.091 Uiso 1 1 calc R . .
C65 C 0.5748(6) -0.0875(4) 0.6022(6) 0.064(3) Uani 1 1 d . . .
H65A H 0.5807 -0.0751 0.5572 0.077 Uiso 1 1 calc R . .
H65B H 0.5737 -0.1209 0.5987 0.077 Uiso 1 1 calc R . .
C66 C 0.6549(5) -0.0721(3) 0.6612(4) 0.0430(19) Uani 1 1 d . . .
H66A H 0.6495 -0.0871 0.7052 0.052 Uiso 1 1 calc R . .
C67 C 0.7555(6) -0.1234(3) 0.6212(5) 0.045(2) Uani 1 1 d D . .
H67A H 0.7053 -0.1416 0.6063 0.054 Uiso 1 1 calc R . .
C68 C 0.8380(3) -0.1423(2) 0.6111(4) 0.044(3) Uani 1 1 d G . .
C69 C 0.9201(4) -0.12087(17) 0.6310(3) 0.050(3) Uani 1 1 d G . .
C70 C 0.9954(3) -0.1431(2) 0.6205(4) 0.054(3) Uani 1 1 d GD . .
C71 C 0.9887(3) -0.1867(2) 0.5901(4) 0.061(3) Uani 1 1 d G . .
H71A H 1.0391 -0.2016 0.5830 0.073 Uiso 1 1 calc R . .
C72 C 0.9066(4) -0.20815(17) 0.5702(4) 0.062(3) Uani 1 1 d G . .
C73 C 0.8313(3) -0.1860(2) 0.5807(4) 0.053(3) Uani 1 1 d G . .
H73A H 0.7764 -0.2003 0.5674 0.063 Uiso 1 1 calc R . .
C74 C 1.0883(6) -0.1196(3) 0.6349(6) 0.061(3) Uani 1 1 d D . .
C75 C 1.1190(7) -0.1079(4) 0.7147(6) 0.081(4) Uani 1 1 d D . .
H75A H 1.1255 -0.1359 0.7418 0.121 Uiso 1 1 calc R . .
H75B H 1.0758 -0.0885 0.7285 0.121 Uiso 1 1 calc R . .
H75C H 1.1748 -0.0921 0.7232 0.121 Uiso 1 1 calc R . .
C76 C 1.0819(8) -0.0727(4) 0.5945(7) 0.098(4) Uani 1 1 d D . .
H76A H 1.0637 -0.0782 0.5446 0.147 Uiso 1 1 calc R . .
H76B H 1.1387 -0.0579 0.6050 0.147 Uiso 1 1 calc R . .
H76C H 1.0393 -0.0532 0.6091 0.147 Uiso 1 1 calc R . .
C77 C 1.1601(8) -0.1491(5) 0.6143(10) 0.139(7) Uani 1 1 d . . .
H77A H 1.1652 -0.1779 0.6394 0.208 Uiso 1 1 calc R . .
H77B H 1.2157 -0.1331 0.6263 0.208 Uiso 1 1 calc R . .
H77C H 1.1446 -0.1549 0.5644 0.208 Uiso 1 1 calc R . .
C78 C 0.8971(6) -0.2545(3) 0.5389(6) 0.062(3) Uani 1 1 d . . .
C79 C 0.8883(7) -0.2912(5) 0.5125(8) 0.084(4) Uani 1 1 d . . .
C80 C 0.8772(6) -0.3366(2) 0.4759(7) 0.093(5) Uani 1 1 d G . .
C81 C 0.8816(7) -0.3766(4) 0.5160(5) 0.145(7) Uani 1 1 d G . .
H81A H 0.8900 -0.3746 0.5648 0.174 Uiso 1 1 calc R . .
C82 C 0.8733(7) -0.4194(3) 0.4831(8) 0.155(9) Uani 1 1 d G . .
H82A H 0.8762 -0.4462 0.5100 0.186 Uiso 1 1 calc R . .
N8 N 0.8607(7) -0.4223(3) 0.4102(8) 0.198(9) Uani 1 1 d G . .
C83 C 0.8564(9) -0.3823(5) 0.3701(5) 0.244(13) Uani 1 1 d G . .
H83A H 0.8479 -0.3843 0.3213 0.293 Uiso 1 1 calc R . .
C84 C 0.8646(8) -0.3395(4) 0.4030(6) 0.164(8) Uani 1 1 d G . .
H84A H 0.8617 -0.3127 0.3761 0.196 Uiso 1 1 calc R . .
C85 C 0.8634(11) 0.7079(6) 0.2195(11) 0.213(3) Uiso 1 1 d D . .
H85A H 0.8135 0.6958 0.1857 0.320 Uiso 1 1 calc R . .
H85B H 0.8849 0.7351 0.2006 0.320 Uiso 1 1 calc R . .
H85C H 0.8458 0.7157 0.2622 0.320 Uiso 1 1 calc R . .
C86 C 0.9377(9) 0.6712(6) 0.2356(9) 0.213(3) Uiso 1 1 d GD . .
C87 C 0.9390(9) 0.6285(6) 0.2031(7) 0.213(3) Uiso 1 1 d G . .
H87A H 0.8893 0.6183 0.1702 0.256 Uiso 1 1 calc R . .
C88 C 1.0145(12) 0.6012(5) 0.2196(8) 0.213(3) Uiso 1 1 d G . .
H88A H 1.0154 0.5727 0.1979 0.256 Uiso 1 1 calc R . .
C89 C 1.0888(9) 0.6165(6) 0.2687(8) 0.213(3) Uiso 1 1 d G . .
H89A H 1.1393 0.5982 0.2798 0.256 Uiso 1 1 calc R . .
C90 C 1.0875(9) 0.6591(6) 0.3013(7) 0.213(3) Uiso 1 1 d G . .
H90A H 1.1372 0.6693 0.3341 0.256 Uiso 1 1 calc R . .
C91 C 1.0120(12) 0.6864(5) 0.2847(8) 0.213(3) Uiso 1 1 d G . .
H91B H 1.0112 0.7150 0.3064 0.256 Uiso 1 1 calc R . .

loop_
_atom_site_aniso_label
_atom_site_aniso_U_11
_atom_site_aniso_U_22
_atom_site_aniso_U_33
_atom_site_aniso_U_23
_atom_site_aniso_U_13
_atom_site_aniso_U_12
Zn1 0.0586(6) 0.0319(6) 0.0539(8) 0.0003(6) 0.0168(6) 0.0023(5)
Zn2 0.0577(6) 0.0309(6) 0.0494(7) -0.0016(6) 0.0151(5) -0.0007(5)
N3 0.055(4) 0.040(4) 0.037(4) -0.003(4) 0.010(4) 0.004(3)
N4 0.056(4) 0.037(4) 0.043(5) 0.002(3) 0.009(4) -0.004(3)
N6 0.068(5) 0.031(4) 0.049(5) 0.001(4) 0.011(4) 0.000(3)
N7 0.054(4) 0.037(4) 0.064(6) 0.003(4) 0.012(4) 0.010(3)
O1 0.054(4) 0.047(4) 0.082(5) 0.011(4) 0.023(4) -0.003(3)
O2 0.064(4) 0.056(4) 0.061(5) 0.017(4) 0.005(4) -0.009(3)
O3 0.063(4) 0.040(3) 0.065(5) -0.024(4) 0.004(4) 0.005(3)
O4 0.049(4) 0.045(4) 0.086(6) -0.029(4) 0.011(4) -0.011(3)
N1 0.077(5) 0.028(4) 0.088(8) 0.001(5) 0.028(5) -0.004(4)
C1 0.223(16) 0.065(8) 0.067(10) 0.037(7) 0.055(10) 0.002(9)
C2 0.249(17) 0.046(7) 0.108(12) -0.006(7) 0.104(12) -0.014(9)
C3 0.082(7) 0.066(8) 0.054(8) 0.020(6) 0.027(6) -0.010(6)
C4 0.264(18) 0.050(8) 0.084(11) -0.011(8) 0.058(11) -0.065(10)
C5 0.245(16) 0.064(8) 0.051(8) 0.004(7) -0.009(9) -0.083(9)
C6 0.067(7) 0.066(8) 0.084(10) 0.014(8) 0.022(7) 0.001(6)
C7 0.072(7) 0.080(9) 0.064(9) 0.002(7) 0.030(7) -0.005(6)
C8 0.085(7) 0.027(5) 0.068(8) 0.013(5) 0.010(6) 0.012(5)
C9 0.075(6) 0.036(5) 0.058(7) 0.021(5) 0.014(5) -0.004(4)
C10 0.059(6) 0.042(5) 0.059(7) 0.011(5) 0.021(5) 0.010(4)
C11 0.060(6) 0.048(6) 0.054(7) 0.015(5) 0.013(5) 0.000(5)
C12 0.057(6) 0.028(5) 0.066(8) 0.002(5) 0.008(5) 0.000(4)
C13 0.057(6) 0.064(7) 0.063(8) 0.006(7) 0.003(6) -0.007(5)
C14 0.050(6) 0.067(7) 0.094(10) 0.015(7) 0.005(6) -0.007(5)
C15 0.086(8) 0.102(10) 0.132(13) 0.021(10) 0.050(9) 0.007(7)
C16 0.096(9) 0.076(9) 0.165(14) 0.008(10) -0.028(9) -0.004(7)
C17 0.076(8) 0.095(10) 0.26(2) 0.090(12) 0.009(11) 0.007(7)
C18 0.059(6) 0.052(6) 0.044(6) -0.006(5) 0.014(5) -0.008(5)
C19 0.059(5) 0.047(5) 0.054(6) -0.001(5) 0.014(4) 0.001(5)
C20 0.050(5) 0.052(6) 0.057(6) 0.004(5) 0.011(5) 0.004(4)
C21 0.053(5) 0.088(7) 0.084(8) 0.001(6) 0.019(5) 0.007(5)
C22 0.065(6) 0.074(8) 0.084(8) 0.022(6) 0.001(6) -0.013(5)
C23 0.045(5) 0.050(6) 0.080(8) 0.003(5) 0.006(5) -0.006(4)
C24 0.055(5) 0.040(5) 0.044(5) -0.011(4) 0.007(4) -0.001(4)
C25 0.054(6) 0.051(6) 0.062(7) -0.019(5) 0.003(5) 0.002(4)
C26 0.041(5) 0.033(6) 0.057(7) 0.006(5) 0.005(5) 0.006(4)
C27 0.059(6) 0.031(5) 0.047(7) -0.010(5) 0.008(5) -0.010(4)
C28 0.051(5) 0.062(7) 0.054(7) 0.027(5) 0.011(5) -0.007(4)
C29 0.057(6) 0.051(6) 0.093(9) 0.019(6) 0.010(6) -0.008(5)
C30 0.066(6) 0.040(6) 0.067(8) 0.003(6) 0.013(6) -0.008(5)
C31 0.053(6) 0.047(6) 0.075(9) 0.007(6) 0.011(6) 0.003(5)
C32 0.071(7) 0.064(7) 0.083(9) 0.021(6) 0.031(6) -0.004(5)
C33 0.059(6) 0.135(10) 0.151(12) 0.075(10) 0.038(8) -0.006(7)
C34 0.078(8) 0.139(11) 0.075(9) 0.033(8) 0.012(7) 0.023(7)
C35 0.064(7) 0.147(14) 0.163(16) 0.040(12) 0.041(9) 0.032(8)
C36 0.067(6) 0.054(7) 0.077(9) 0.020(7) 0.007(6) 0.000(5)
C37 0.068(7) 0.064(7) 0.115(11) 0.046(8) 0.024(7) 0.008(6)
C38 0.089(8) 0.067(9) 0.117(13) 0.026(9) 0.042(9) 0.002(6)
C39 0.26(2) 0.055(10) 0.20(2) 0.049(12) 0.021(17) -0.023(12)
C40 0.29(3) 0.075(13) 0.30(3) 0.030(17) 0.14(3) 0.033(15)
N2 0.186(14) 0.106(12) 0.27(2) 0.107(15) 0.116(16) 0.059(11)
C41 0.39(3) 0.117(17) 0.22(2) 0.085(18) 0.17(2) 0.06(2)
C42 0.28(2) 0.090(12) 0.19(2) 0.087(13) 0.108(18) 0.042(13)
N5 0.067(5) 0.045(5) 0.051(6) -0.009(4) 0.019(4) 0.006(4)
C43 0.184(13) 0.031(6) 0.075(10) 0.020(6) 0.051(9) 0.022(7)
C44 0.209(15) 0.075(9) 0.045(8) -0.015(7) 0.003(9) 0.030(9)
C45 0.069(7) 0.028(5) 0.103(11) -0.023(6) 0.021(7) 0.005(5)
C46 0.214(16) 0.085(10) 0.065(10) -0.030(8) 0.009(10) 0.023(10)
C47 0.192(13) 0.071(9) 0.082(10) -0.012(8) 0.063(9) 0.018(8)
C48 0.074(7) 0.052(7) 0.060(8) -0.015(6) 0.010(6) 0.013(5)
C49 0.077(7) 0.042(6) 0.060(8) -0.020(6) -0.011(6) 0.017(5)
C50 0.071(6) 0.058(6) 0.044(7) -0.008(5) 0.019(6) 0.024(5)
C51 0.054(6) 0.058(6) 0.064(7) 0.000(6) -0.002(5) -0.004(5)
C52 0.056(5) 0.041(5) 0.058(7) -0.007(5) 0.002(5) 0.006(4)
C53 0.059(6) 0.029(5) 0.060(7) -0.002(5) 0.009(5) -0.003(4)
C54 0.050(5) 0.060(7) 0.039(6) -0.013(5) 0.011(5) -0.003(5)
C55 0.073(7) 0.047(6) 0.065(8) -0.008(6) 0.025(6) 0.007(5)
C56 0.061(6) 0.050(6) 0.062(7) -0.010(5) 0.006(5) -0.010(5)
C57 0.062(7) 0.106(10) 0.103(11) -0.004(8) 0.031(7) 0.003(6)
C58 0.062(6) 0.089(8) 0.099(10) -0.043(8) -0.002(7) -0.002(6)
C59 0.072(6) 0.070(8) 0.110(10) 0.011(7) 0.026(7) 0.032(5)
C60 0.061(6) 0.035(5) 0.074(8) 0.000(5) 0.025(6) 0.001(4)
C61 0.044(5) 0.039(5) 0.050(6) -0.002(4) 0.005(4) -0.005(3)
C62 0.053(6) 0.056(6) 0.076(8) 0.002(5) 0.016(6) 0.011(5)
C63 0.053(6) 0.074(7) 0.096(9) 0.013(6) 0.014(6) 0.005(5)
C64 0.049(6) 0.082(8) 0.092(9) -0.014(7) 0.007(6) -0.005(5)
C65 0.060(6) 0.060(6) 0.073(8) -0.004(6) 0.018(6) -0.016(5)
C66 0.054(5) 0.034(4) 0.047(5) 0.005(4) 0.023(4) 0.002(3)
C67 0.056(5) 0.030(5) 0.049(6) -0.006(4) 0.013(5) -0.007(4)
C68 0.048(6) 0.034(6) 0.051(7) 0.002(5) 0.011(5) 0.002(4)
C69 0.062(6) 0.042(6) 0.047(7) -0.015(5) 0.016(5) -0.001(5)
C70 0.047(5) 0.047(6) 0.069(7) 0.001(5) 0.017(5) -0.011(4)
C71 0.053(6) 0.065(7) 0.068(8) -0.011(6) 0.018(6) 0.000(5)
C72 0.093(8) 0.042(6) 0.054(7) -0.016(6) 0.026(6) 0.003(5)
C73 0.073(7) 0.036(6) 0.050(7) -0.004(5) 0.018(6) -0.005(5)
C74 0.065(6) 0.050(6) 0.068(8) -0.008(6) 0.017(6) -0.007(5)
C75 0.052(6) 0.110(9) 0.074(9) -0.014(7) 0.000(6) 0.004(6)
C76 0.086(8) 0.101(9) 0.102(10) 0.022(8) 0.010(7) -0.043(7)
C77 0.078(8) 0.111(11) 0.239(19) -0.076(12) 0.059(11) -0.008(7)
C78 0.061(6) 0.037(6) 0.088(9) -0.014(6) 0.019(6) 0.011(5)
C79 0.071(7) 0.071(8) 0.109(11) -0.010(9) 0.018(7) 0.009(6)
C80 0.073(7) 0.046(7) 0.160(16) -0.038(9) 0.024(9) 0.000(6)
C81 0.183(15) 0.085(12) 0.176(18) -0.014(13) 0.060(14) -0.027(11)
C82 0.154(13) 0.054(9) 0.24(2) -0.084(12) 0.001(15) 0.016(8)
N8 0.224(17) 0.094(11) 0.29(2) -0.119(16) 0.080(17) -0.017(11)
C83 0.35(3) 0.104(15) 0.24(3) -0.110(18) 0.01(2) 0.018(18)
C84 0.26(2) 0.135(16) 0.090(13) -0.039(12) 0.018(14) 0.026(14)

loop_
_atom_type_symbol
_atom_type_description
_atom_type_scat_dispersion_real
_atom_type_scat_dispersion_imag
_atom_type_scat_source
C C 0.0033 0.0016 'International Tables Vol C Tables 4.2.6.8 and 6.1.1.4'
H H 0.0000 0.0000 'International Tables Vol C Tables 4.2.6.8 and 6.1.1.4'
N N 0.0061 0.0033 'International Tables Vol C Tables 4.2.6.8 and 6.1.1.4'
O O 0.0106 0.0060 'International Tables Vol C Tables 4.2.6.8 and 6.1.1.4'
Zn Zn 0.2839 1.4301 'International Tables Vol C Tables 4.2.6.8 and 6.1.1.4'

loop_
_geom_angle_atom_site_label_1
_geom_angle_atom_site_label_2
_geom_angle_atom_site_label_3
_geom_angle
_geom_angle_site_symmetry_1
_geom_angle_site_symmetry_3
_geom_angle_publ_flag
O1 Zn1 O2 97.8(3) . . ?
O1 Zn1 N4 87.9(3) . . ?
O2 Zn1 N4 155.3(3) . . ?
O1 Zn1 N3 152.5(3) . . ?
O2 Zn1 N3 86.2(3) . . ?
N4 Zn1 N3 78.2(3) . . ?
O1 Zn1 N5 101.2(3) . 1_554 ?
O2 Zn1 N5 99.9(3) . 1_554 ?
N4 Zn1 N5 102.5(3) . 1_554 ?
N3 Zn1 N5 104.9(3) . 1_554 ?
O4 Zn2 O3 97.7(3) . . ?
O4 Zn2 N7 89.1(3) . . ?
O3 Zn2 N7 142.2(3) . . ?
O4 Zn2 N6 166.3(3) . . ?
O3 Zn2 N6 88.3(3) . . ?
N7 Zn2 N6 78.8(3) . . ?
O4 Zn2 N1 93.9(3) . . ?
O3 Zn2 N1 105.3(3) . . ?
N7 Zn2 N1 111.3(3) . . ?
N6 Zn2 N1 96.3(3) . . ?
C18 N3 C19 121.0(8) . . ?
C18 N3 Zn1 122.6(6) . . ?
C19 N3 Zn1 115.8(5) . . ?
C25 N4 C24 122.7(7) . . ?
C25 N4 Zn1 125.1(6) . . ?
C24 N4 Zn1 111.8(5) . . ?
C60 N6 C61 122.6(8) . . ?
C60 N6 Zn2 125.2(7) . . ?
C61 N6 Zn2 111.9(5) . . ?
C67 N7 C66 119.2(7) . . ?
C67 N7 Zn2 125.0(6) . . ?
C66 N7 Zn2 115.2(5) . . ?
C27 O1 Zn1 132.7(5) . . ?
C11 O2 Zn1 129.1(5) . . ?
C53 O3 Zn2 128.6(5) . . ?
C69 O4 Zn2 131.8(5) . . ?
C1 N1 C5 120.0 . . ?
C1 N1 Zn2 122.8(4) . . ?
C5 N1 Zn2 117.1(4) . . ?
N1 C1 C2 120.0 . . ?
C3 C2 C1 120.0 . . ?
C4 C3 C2 120.0 . . ?
C4 C3 C6 118.5(7) . . ?
C2 C3 C6 121.5(7) . . ?
C3 C4 C5 120.0 . . ?
C4 C5 N1 120.0 . . ?
C7 C6 C3 173.8(14) . . ?
C6 C7 C8 175.7(12) . . ?
C9 C8 C13 120.0 . . ?
C9 C8 C7 120.2(6) . . ?
C13 C8 C7 119.8(6) . . ?
C8 C9 C10 120.0 . . ?
C9 C10 C11 120.0 . . ?
C9 C10 C14 118.2(6) . . ?
C11 C10 C14 121.8(6) . . ?
O2 C11 C12 120.2(5) . . ?
O2 C11 C10 119.8(5) . . ?
C12 C11 C10 120.0 . . ?
C11 C12 C13 120.0 . . ?
C11 C12 C18 124.9(5) . . ?
C13 C12 C18 115.1(5) . . ?
C12 C13 C8 120.0 . . ?
C15 C14 C16 110.5(12) . . ?
C15 C14 C17 111.7(11) . . ?
C16 C14 C17 105.2(10) . . ?
C15 C14 C10 111.0(10) . . ?
C16 C14 C10 106.2(9) . . ?
C17 C14 C10 112.0(9) . . ?
N3 C18 C12 127.2(8) . . ?
N3 C19 C20 117.9(7) . . ?
N3 C19 C24 108.3(6) . . ?
C20 C19 C24 111.9(7) . . ?
C19 C20 C21 111.6(8) . . ?
C22 C21 C20 111.5(8) . . ?
C21 C22 C23 110.8(9) . . ?
C24 C23 C22 110.5(8) . . ?
N4 C24 C23 117.2(7) . . ?
N4 C24 C19 107.1(6) . . ?
C23 C24 C19 112.3(8) . . ?
N4 C25 C26 126.2(8) . . ?
C27 C26 C31 120.0 . . ?
C27 C26 C25 124.5(6) . . ?
C31 C26 C25 114.9(6) . . ?
O1 C27 C28 118.2(5) . . ?
O1 C27 C26 121.4(5) . . ?
C28 C27 C26 120.0 . . ?
C27 C28 C29 120.0 . . ?
C27 C28 C32 122.1(5) . . ?
C29 C28 C32 117.8(5) . . ?
C28 C29 C30 120.0 . . ?
C31 C30 C29 120.0 . . ?
C31 C30 C36 119.7(6) . . ?
C29 C30 C36 120.3(6) . . ?
C30 C31 C26 120.0 . . ?
C33 C32 C35 105.8(11) . . ?
C33 C32 C34 107.3(11) . . ?
C35 C32 C34 110.9(11) . . ?
C33 C32 C28 113.4(9) . . ?
C35 C32 C28 107.3(9) . . ?
C34 C32 C28 111.9(10) . . ?
C37 C36 C30 179.2(12) . . ?
C36 C37 C38 177.6(15) . . ?
C39 C38 C42 120.0 . . ?
C39 C38 C37 121.4(10) . . ?
C42 C38 C37 118.6(10) . . ?
C40 C39 C38 120.0 . . ?
C39 C40 N2 120.0 . . ?
C40 N2 C41 120.0 . . ?
N2 C41 C42 120.0 . . ?
C41 C42 C38 120.0 . . ?
C43 N5 C47 120.0 . . ?
C43 N5 Zn1 120.6(4) . 1_556 ?
C47 N5 Zn1 119.3(4) . 1_556 ?
N5 C43 C44 120.0 . . ?
C45 C44 C43 120.0 . . ?
C44 C45 C46 120.0 . . ?
C44 C45 C48 119.2(7) . . ?
C46 C45 C48 120.7(7) . . ?
C47 C46 C45 120.0 . . ?
C46 C47 N5 120.0 . . ?
C49 C48 C45 173.6(12) . . ?
C48 C49 C50 176.5(11) . . ?
C51 C50 C55 120.0 . . ?
C51 C50 C49 119.3(6) . . ?
C55 C50 C49 120.7(6) . . ?
C52 C51 C50 120.0 . . ?
C51 C52 C53 120.0 . . ?
C51 C52 C56 117.5(5) . . ?
C53 C52 C56 122.5(5) . . ?
O3 C53 C54 121.7(5) . . ?
O3 C53 C52 118.3(5) . . ?
C54 C53 C52 120.0 . . ?
C53 C54 C55 120.0 . . ?
C53 C54 C60 125.3(5) . . ?
C55 C54 C60 114.6(5) . . ?
C54 C55 C50 120.0 . . ?
C57 C56 C59 108.3(10) . . ?
C57 C56 C58 108.0(9) . . ?
C59 C56 C58 107.5(9) . . ?
C57 C56 C52 109.3(8) . . ?
C59 C56 C52 110.3(8) . . ?
C58 C56 C52 113.3(8) . . ?
N6 C60 C54 125.2(8) . . ?
N6 C61 C62 120.0(8) . . ?
N6 C61 C66 107.6(6) . . ?
C62 C61 C66 111.9(7) . . ?
C61 C62 C63 110.7(9) . . ?
C62 C63 C64 112.6(8) . . ?
C65 C64 C63 112.0(9) . . ?
C64 C65 C66 110.0(9) . . ?
N7 C66 C61 107.4(6) . . ?
N7 C66 C65 115.2(7) . . ?
C61 C66 C65 110.5(7) . . ?
N7 C67 C68 126.8(8) . . ?
C69 C68 C73 120.0 . . ?
C69 C68 C67 125.2(5) . . ?
C73 C68 C67 114.8(5) . . ?
O4 C69 C68 122.0(5) . . ?
O4 C69 C70 117.9(5) . . ?
C68 C69 C70 120.0 . . ?
C71 C70 C69 120.0 . . ?
C71 C70 C74 116.7(6) . . ?
C69 C70 C74 123.1(6) . . ?
C70 C71 C72 120.0 . . ?
C71 C72 C73 120.0 . . ?
C71 C72 C78 121.5(6) . . ?
C73 C72 C78 118.5(6) . . ?
C72 C73 C68 120.0 . . ?
C77 C74 C75 108.0(10) . . ?
C77 C74 C70 114.1(8) . . ?
C75 C74 C70 109.5(8) . . ?
C77 C74 C76 108.8(10) . . ?
C75 C74 C76 106.3(9) . . ?
C70 C74 C76 109.8(8) . . ?
C79 C78 C72 178.5(13) . . ?
C78 C79 C80 177.3(15) . . ?
C81 C80 C84 120.0 . . ?
C81 C80 C79 118.9(10) . . ?
C84 C80 C79 121.1(10) . . ?
C82 C81 C80 120.0 . . ?
N8 C82 C81 120.0 . . ?
C83 N8 C82 120.0 . . ?
C84 C83 N8 120.0 . . ?
C83 C84 C80 120.0 . . ?
C87 C86 C91 120.0 . . ?
C87 C86 C85 127.4(14) . . ?
C91 C86 C85 112.4(14) . . ?
C86 C87 C88 120.0 . . ?
C87 C88 C89 120.0 . . ?
C90 C89 C88 120.0 . . ?
C89 C90 C91 120.0 . . ?
C90 C91 C86 120.0 . . ?

loop_
_geom_bond_atom_site_label_1
_geom_bond_atom_site_label_2
_geom_bond_distance
_geom_bond_site_symmetry_2
_geom_bond_publ_flag
Zn1 O1 1.964(6) . ?
Zn1 O2 2.003(7) . ?
Zn1 N4 2.096(7) . ?
Zn1 N3 2.100(7) . ?
Zn1 N5 2.112(5) 1_554 ?
Zn2 O4 1.970(6) . ?
Zn2 O3 1.980(6) . ?
Zn2 N7 2.071(7) . ?
Zn2 N6 2.094(8) . ?
Zn2 N1 2.126(5) . ?
N3 C18 1.286(9) . ?
N3 C19 1.464(10) . ?
N4 C25 1.288(11) . ?
N4 C24 1.465(10) . ?
N6 C60 1.286(10) . ?
N6 C61 1.449(10) . ?
N7 C67 1.289(9) . ?
N7 C66 1.502(10) . ?
O1 C27 1.324(8) . ?
O2 C11 1.344(7) . ?
O3 C53 1.349(7) . ?
O4 C69 1.325(7) . ?
N1 C1 1.3900 . ?
N1 C5 1.3900 . ?
C1 C2 1.3900 . ?
C2 C3 1.3900 . ?
C3 C4 1.3900 . ?
C3 C6 1.472(14) . ?
C4 C5 1.3900 . ?
C6 C7 1.186(15) . ?
C7 C8 1.482(14) . ?
C8 C9 1.3900 . ?
C8 C13 1.3900 . ?
C9 C10 1.3900 . ?
C10 C11 1.3900 . ?
C10 C14 1.566(11) . ?
C11 C12 1.3900 . ?
C12 C13 1.3900 . ?
C12 C18 1.451(10) . ?
C14 C15 1.506(17) . ?
C14 C16 1.557(16) . ?
C14 C17 1.558(16) . ?
C19 C20 1.507(11) . ?
C19 C24 1.547(11) . ?
C20 C21 1.536(12) . ?
C21 C22 1.531(13) . ?
C22 C23 1.561(11) . ?
C23 C24 1.483(11) . ?
C25 C26 1.449(10) . ?
C26 C27 1.3900 . ?
C26 C31 1.3900 . ?
C27 C28 1.3900 . ?
C28 C29 1.3900 . ?
C28 C32 1.538(11) . ?
C29 C30 1.3900 . ?
C30 C31 1.3900 . ?
C30 C36 1.468(12) . ?
C32 C33 1.514(14) . ?
C32 C35 1.517(16) . ?
C32 C34 1.522(15) . ?
C36 C37 1.187(14) . ?
C37 C38 1.428(13) . ?
C38 C39 1.3900 . ?
C38 C42 1.3900 . ?
C39 C40 1.3900 . ?
C40 N2 1.3900 . ?
N2 C41 1.3900 . ?
C41 C42 1.3900 . ?
N5 C43 1.3900 . ?
N5 C47 1.3900 . ?
N5 Zn1 2.112(5) 1_556 ?
C43 C44 1.3900 . ?
C44 C45 1.3900 . ?
C45 C46 1.3900 . ?
C45 C48 1.480(12) . ?
C46 C47 1.3900 . ?
C48 C49 1.159(13) . ?
C49 C50 1.488(11) . ?
C50 C51 1.3900 . ?
C50 C55 1.3900 . ?
C51 C52 1.3900 . ?
C52 C53 1.3900 . ?
C52 C56 1.560(10) . ?
C53 C54 1.3900 . ?
C54 C55 1.3900 . ?
C54 C60 1.479(10) . ?
C56 C57 1.534(16) . ?
C56 C59 1.537(14) . ?
C56 C58 1.549(13) . ?
C61 C62 1.482(11) . ?
C61 C66 1.534(10) . ?
C62 C63 1.488(13) . ?
C63 C64 1.510(12) . ?
C64 C65 1.494(13) . ?
C65 C66 1.551(12) . ?
C67 C68 1.447(9) . ?
C68 C69 1.3900 . ?
C68 C73 1.3900 . ?
C69 C70 1.3900 . ?
C70 C71 1.3900 . ?
C70 C74 1.560(9) . ?
C71 C72 1.3900 . ?
C72 C73 1.3900 . ?
C72 C78 1.467(11) . ?
C74 C77 1.528(15) . ?
C74 C75 1.555(12) . ?
C74 C76 1.561(12) . ?
C78 C79 1.177(15) . ?
C79 C80 1.485(15) . ?
C80 C81 1.3900 . ?
C80 C84 1.3900 . ?
C81 C82 1.3900 . ?
C82 N8 1.3900 . ?
N8 C83 1.3900 . ?
C83 C84 1.3900 . ?
C85 C86 1.549(14) . ?
C86 C87 1.3900 . ?
C86 C91 1.3900 . ?
C87 C88 1.3900 . ?
C88 C89 1.3900 . ?
C89 C90 1.3900 . ?
C90 C91 1.3900 . ?
